data_1519198
loop_
_publ_author_name
'North, Michael'
'Light, Mark E.'
'Hursthouse, Michael B.'

_publ_section_title
;
 C22H25N7O5
;
_journal_name_full 'Crystal Structure Report Archive'
_journal_page_first 749
_journal_year 1998
_chemical_formula_sum 'C22 H25 N7 O5'
_chemical_formula_weight 467.49
_space_group_IT_number 14
_symmetry_cell_setting monoclinic
_symmetry_space_group_name_Hall '-P 2ybc'
_symmetry_space_group_name_H-M 'P 1 21/c 1'
_atom_sites_solution_hydrogens geom
_atom_sites_solution_primary direct
_atom_sites_solution_secondary difmap
_cell_angle_alpha 90.00
_cell_angle_beta 97.682(3)
_cell_angle_gamma 90.00
_cell_formula_units_Z 4
_cell_length_a 15.6546(4)
_cell_length_b 12.8752(4)
_cell_length_c 11.5653(6)
_cell_measurement_temperature 150(2)
_cell_volume 2310.14(15)
_computing_cell_refinement REFINE
_computing_data_collection 'MADNES (Pflugrath & Messerschmidt, 1989)'
_computing_data_reduction 'ABSURD (Karaulov, 1992)'
_computing_publication_material SHELXL97
_computing_structure_refinement 'SHELXL97 (Sheldrick, 2008)'
_computing_structure_solution 'SIR92 (Altomare, Cascarano, Giacovazzo & Guaglitardi, 1993)'
_diffrn_ambient_temperature 150(2)
_diffrn_measured_fraction_theta_full 0.998
_diffrn_measured_fraction_theta_max 0.998
_diffrn_measurement_device_type 'Delft instruments FAST area detector'
_diffrn_measurement_method 'Intensity measurements as described by Darr, Drake, Hursthouse & Malik (1993)'
_diffrn_radiation_monochromator graphite
_diffrn_radiation_source 'rotating anode generator'
_diffrn_radiation_type MoK\a
_diffrn_radiation_wavelength 0.71073
_diffrn_reflns_av_R_equivalents 0.0909
_diffrn_reflns_av_sigmaI/netI 0.0476
_diffrn_reflns_limit_h_max 19
_diffrn_reflns_limit_h_min -19
_diffrn_reflns_limit_k_max 15
_diffrn_reflns_limit_k_min -16
_diffrn_reflns_limit_l_max 14
_diffrn_reflns_limit_l_min -14
_diffrn_reflns_number 34350
_diffrn_reflns_theta_full 26.35
_diffrn_reflns_theta_max 26.35
_diffrn_reflns_theta_min 2.06
_exptl_absorpt_coefficient_mu 0.098
_exptl_absorpt_correction_type none
_exptl_crystal_colour unknown
_exptl_crystal_density_diffrn 1.344
_exptl_crystal_density_method 'not measured'
_exptl_crystal_description unknown
_exptl_crystal_F_000 984
_exptl_crystal_size_max 0.5
_exptl_crystal_size_mid 0.2
_exptl_crystal_size_min 0.2
_refine_diff_density_max 0.218
_refine_diff_density_min -0.220
_refine_diff_density_rms 0.047
_refine_ls_extinction_method none
_refine_ls_goodness_of_fit_ref 1.025
_refine_ls_hydrogen_treatment constr
_refine_ls_matrix_type full
_refine_ls_number_parameters 309
_refine_ls_number_reflns 4707
_refine_ls_number_restraints 0
_refine_ls_restrained_S_all 1.025
_refine_ls_R_factor_all 0.0977
_refine_ls_R_factor_gt 0.0583
_refine_ls_shift/su_max 0.000
_refine_ls_shift/su_mean 0.000
_refine_ls_structure_factor_coef Fsqd
_refine_ls_weighting_details 'calc w=1/[\s^2^(Fo^2^)+(0.0662P)^2^+1.0214P] where P=(Fo^2^+2Fc^2^)/3'
_refine_ls_weighting_scheme calc
_refine_ls_wR_factor_gt 0.1330
_refine_ls_wR_factor_ref 0.1529
_reflns_number_gt 3127
_reflns_number_total 4707
_reflns_threshold_expression >2\s(I)
_cod_data_source_file eCrystal-749.cif
_cod_data_source_block s92
_cod_depositor_comments
;
Citation :
North, Michael and Light, Mark E. and Hursthouse, Michael B. (1998) 
University of Southampton, Crystal Structure Report Archive. 
(doi:10.5258/ecrystals/749)

More at:
http://ecrystals.chem.soton.ac.uk/749/
;
_cod_original_sg_symbol_H-M P2(1)/c
_cod_database_code 1519198

loop_
_symmetry_equiv_pos_as_xyz
'x, y, z'
'-x, y+1/2, -z+1/2'
'-x, -y, -z'
'x, -y-1/2, z-1/2'

loop_
_atom_site_label
_atom_site_type_symbol
_atom_site_fract_x
_atom_site_fract_y
_atom_site_fract_z
_atom_site_U_iso_or_equiv
_atom_site_adp_type
_atom_site_occupancy
_atom_site_symmetry_multiplicity
_atom_site_calc_flag
_atom_site_refinement_flags
_atom_site_disorder_assembly
_atom_site_disorder_group
O3 O 0.63230(10) 0.79718(11) 0.01308(13) 0.0422(4) Uani 1 1 d . . .
N2 N 0.37519(12) 0.60136(13) 0.02167(16) 0.0378(4) Uani 1 1 d . . .
H2 H 0.3438 0.6084 0.0789 0.045 Uiso 1 1 calc R . .
O2 O 0.42086(10) 0.77019(12) 0.04615(14) 0.0476(4) Uani 1 1 d . . .
N1 N 0.32766(12) 0.42836(14) 0.01231(16) 0.0412(5) Uani 1 1 d . . .
H1 H 0.3357 0.3654 -0.0137 0.049 Uiso 1 1 calc R . .
N5 N 0.51496(12) 0.72268(13) -0.17022(15) 0.0364(4) Uani 1 1 d . . .
N3 N 0.41661(11) 0.48361(13) -0.11773(15) 0.0371(4) Uani 1 1 d . . .
O1 O 0.25869(12) 0.51767(14) 0.14230(17) 0.0619(5) Uani 1 1 d . . .
N4 N 0.50810(13) 0.56288(14) -0.24668(16) 0.0412(5) Uani 1 1 d . . .
C8 C 0.46065(14) 0.56660(16) -0.15496(18) 0.0346(5) Uani 1 1 d . . .
C6 C 0.42120(13) 0.68853(16) -0.00861(18) 0.0352(5) Uani 1 1 d . . .
C7 C 0.46368(14) 0.66411(16) -0.10658(17) 0.0340(5) Uani 1 1 d . . .
N6 N 0.60226(12) 0.96411(13) -0.03747(17) 0.0416(5) Uani 1 1 d . . .
H6 H 0.5702 1.0059 -0.0854 0.050 Uiso 1 1 calc R . .
C5 C 0.37535(13) 0.50666(16) -0.03070(18) 0.0346(5) Uani 1 1 d . . .
C11 C 0.59356(14) 0.86193(16) -0.05277(19) 0.0353(5) Uani 1 1 d . . .
N7 N 0.77259(14) 1.06426(17) -0.06677(19) 0.0532(5) Uani 1 1 d . . .
C9 C 0.53812(15) 0.65843(17) -0.25220(19) 0.0407(5) Uani 1 1 d . . .
H9 H 0.5730 0.6798 -0.3091 0.049 Uiso 1 1 calc R . .
C4 C 0.26944(15) 0.43702(19) 0.0905(2) 0.0462(6) Uani 1 1 d . . .
O5 O 0.77542(14) 1.22009(16) 0.0295(2) 0.0817(7) Uani 1 1 d . . .
C12 C 0.66270(16) 1.00921(18) 0.0555(2) 0.0458(6) Uani 1 1 d . . .
H12A H 0.6568 0.9732 0.1296 0.055 Uiso 1 1 calc R . .
H12B H 0.6479 1.0832 0.0648 0.055 Uiso 1 1 calc R . .
C10 C 0.53331(16) 0.83290(16) -0.16156(19) 0.0417(5) Uani 1 1 d . . .
H10A H 0.4785 0.8712 -0.1620 0.050 Uiso 1 1 calc R . .
H10B H 0.5594 0.8550 -0.2310 0.050 Uiso 1 1 calc R . .
C13 C 0.75550(17) 1.0015(2) 0.0319(2) 0.0541(6) Uani 1 1 d . . .
H13A H 0.7941 1.0241 0.1023 0.065 Uiso 1 1 calc R . .
H13B H 0.7690 0.9280 0.0168 0.065 Uiso 1 1 calc R . .
C17 C 0.78462(17) 1.1713(2) -0.0573(3) 0.0600(7) Uani 1 1 d . . .
C3 C 0.21752(19) 0.3399(2) 0.1024(3) 0.0626(8) Uani 1 1 d . . .
H3 H 0.2546 0.2788 0.0895 0.075 Uiso 1 1 calc R . .
C16 C 0.8150(2) 1.2098(3) -0.1653(3) 0.0813(10) Uani 1 1 d . . .
H16 H 0.7757 1.2645 -0.2040 0.098 Uiso 1 1 calc R . .
C2 C 0.1909(2) 0.3298(3) 0.2221(3) 0.0852(10) Uani 1 1 d . . .
H2A H 0.2422 0.3313 0.2808 0.128 Uiso 1 1 calc R . .
H2B H 0.1604 0.2639 0.2278 0.128 Uiso 1 1 calc R . .
H2C H 0.1527 0.3876 0.2358 0.128 Uiso 1 1 calc R . .
C14 C 0.7910(2) 1.0260(3) -0.1712(3) 0.0765(9) Uani 1 1 d . . .
C15 C 0.8177(2) 1.1152(3) -0.2426(3) 0.0898(12) Uani 1 1 d . . .
H15 H 0.7784 1.1230 -0.3177 0.108 Uiso 1 1 calc R . .
C21 C 0.9663(2) 1.0850(4) -0.1467(4) 0.1023(14) Uani 1 1 d . . .
H21 H 0.9961 1.0220 -0.1263 0.123 Uiso 1 1 calc R . .
C20 C 0.9156(3) 1.1100(5) -0.2631(4) 0.1203(17) Uani 1 1 d . . .
H20 H 0.9286 1.0670 -0.3306 0.144 Uiso 1 1 calc R . .
C18 C 0.9113(2) 1.2475(3) -0.1464(4) 0.1058(14) Uani 1 1 d . . .
H18 H 0.9213 1.3203 -0.1173 0.127 Uiso 1 1 calc R . .
C22 C 0.9623(2) 1.1653(4) -0.0784(4) 0.0978(13) Uani 1 1 d . . .
H22 H 0.9875 1.1702 0.0008 0.117 Uiso 1 1 calc R . .
C19 C 0.9338(3) 1.2252(5) -0.2699(4) 0.150(2) Uani 1 1 d . . .
H19A H 0.8949 1.2608 -0.3320 0.180 Uiso 1 1 calc R . .
H19B H 0.9947 1.2405 -0.2778 0.180 Uiso 1 1 calc R . .
C1 C 0.1418(3) 0.3401(5) 0.0075(4) 0.150(2) Uani 1 1 d . . .
H1A H 0.1009 0.3941 0.0236 0.225 Uiso 1 1 calc R . .
H1B H 0.1132 0.2722 0.0047 0.225 Uiso 1 1 calc R . .
H1C H 0.1618 0.3540 -0.0677 0.225 Uiso 1 1 calc R . .
O4 O 0.7872(2) 0.9348(2) -0.1956(3) 0.1161(10) Uani 1 1 d . . .

loop_
_atom_site_aniso_label
_atom_site_aniso_U_11
_atom_site_aniso_U_22
_atom_site_aniso_U_33
_atom_site_aniso_U_23
_atom_site_aniso_U_13
_atom_site_aniso_U_12
O3 0.0487(9) 0.0347(8) 0.0432(9) 0.0046(7) 0.0067(7) 0.0027(7)
N2 0.0426(11) 0.0338(10) 0.0395(10) -0.0034(8) 0.0145(8) 0.0003(8)
O2 0.0564(10) 0.0377(9) 0.0509(10) -0.0109(8) 0.0152(8) -0.0032(7)
N1 0.0449(11) 0.0335(10) 0.0482(11) -0.0052(8) 0.0167(9) -0.0053(8)
N5 0.0441(11) 0.0332(10) 0.0325(9) 0.0016(8) 0.0068(8) -0.0043(8)
N3 0.0408(10) 0.0350(10) 0.0367(10) -0.0030(8) 0.0099(8) -0.0029(8)
O1 0.0674(12) 0.0497(11) 0.0767(13) -0.0130(9) 0.0396(10) -0.0077(9)
N4 0.0508(12) 0.0393(11) 0.0352(10) -0.0029(8) 0.0116(9) -0.0036(8)
C8 0.0393(12) 0.0329(11) 0.0317(11) -0.0017(9) 0.0052(9) -0.0022(9)
C6 0.0364(12) 0.0327(12) 0.0360(11) -0.0012(9) 0.0032(9) 0.0024(9)
C7 0.0389(12) 0.0322(11) 0.0309(11) 0.0013(9) 0.0045(9) -0.0015(9)
N6 0.0462(11) 0.0312(10) 0.0470(11) 0.0024(8) 0.0049(9) -0.0009(8)
C5 0.0341(11) 0.0336(11) 0.0356(11) -0.0008(9) 0.0033(9) -0.0008(9)
C11 0.0373(12) 0.0330(12) 0.0384(12) 0.0010(10) 0.0156(10) -0.0003(9)
N7 0.0485(13) 0.0548(13) 0.0561(13) -0.0012(10) 0.0067(10) -0.0122(10)
C9 0.0480(14) 0.0422(13) 0.0335(11) 0.0004(10) 0.0107(10) -0.0039(10)
C4 0.0434(14) 0.0456(14) 0.0520(14) -0.0058(11) 0.0152(11) -0.0041(10)
O5 0.0704(14) 0.0614(13) 0.1128(19) -0.0180(13) 0.0106(13) -0.0158(10)
C12 0.0556(15) 0.0379(13) 0.0443(13) -0.0031(10) 0.0084(11) -0.0083(11)
C10 0.0544(14) 0.0323(12) 0.0391(12) 0.0054(9) 0.0091(11) -0.0039(10)
C13 0.0550(16) 0.0488(15) 0.0573(16) 0.0048(12) 0.0034(13) -0.0097(12)
C17 0.0420(15) 0.0578(17) 0.078(2) 0.0089(15) 0.0010(14) -0.0127(12)
C3 0.0617(18) 0.0564(16) 0.0770(19) -0.0166(14) 0.0363(16) -0.0207(13)
C16 0.0552(18) 0.092(2) 0.096(2) 0.035(2) 0.0043(17) -0.0111(16)
C2 0.089(2) 0.080(2) 0.094(2) -0.0034(19) 0.041(2) -0.0332(18)
C14 0.071(2) 0.089(2) 0.068(2) -0.0150(19) 0.0064(16) -0.0078(18)
C15 0.059(2) 0.152(4) 0.0567(19) 0.030(2) 0.0029(16) -0.016(2)
C21 0.055(2) 0.163(4) 0.092(3) 0.031(3) 0.023(2) 0.013(2)
C20 0.080(3) 0.211(6) 0.074(3) 0.017(3) 0.027(2) -0.010(3)
C18 0.068(2) 0.118(3) 0.132(4) 0.042(3) 0.014(2) -0.035(2)
C22 0.049(2) 0.149(4) 0.094(3) 0.029(3) 0.0035(19) -0.024(2)
C19 0.073(3) 0.251(7) 0.126(4) 0.100(4) 0.012(3) -0.029(3)
C1 0.127(4) 0.225(6) 0.094(3) -0.009(3) -0.001(3) -0.114(4)
O4 0.143(3) 0.107(2) 0.102(2) -0.0420(17) 0.0292(18) -0.0095(18)

loop_
_atom_type_symbol
_atom_type_description
_atom_type_scat_dispersion_real
_atom_type_scat_dispersion_imag
_atom_type_scat_source
C C 0.0033 0.0016 'International Tables Vol C Tables 4.2.6.8 and 6.1.1.4'
H H 0.0000 0.0000 'International Tables Vol C Tables 4.2.6.8 and 6.1.1.4'
N N 0.0061 0.0033 'International Tables Vol C Tables 4.2.6.8 and 6.1.1.4'
O O 0.0106 0.0060 'International Tables Vol C Tables 4.2.6.8 and 6.1.1.4'

loop_
_geom_angle_atom_site_label_1
_geom_angle_atom_site_label_2
_geom_angle_atom_site_label_3
_geom_angle
_geom_angle_site_symmetry_1
_geom_angle_site_symmetry_3
C5 N2 C6 125.01(18) . .
C5 N2 H2 117.5 . .
C6 N2 H2 117.5 . .
C4 N1 C5 127.95(19) . .
C4 N1 H1 116.0 . .
C5 N1 H1 116.0 . .
C9 N5 C7 105.68(17) . .
C9 N5 C10 125.59(18) . .
C7 N5 C10 128.40(18) . .
C5 N3 C8 112.80(17) . .
C9 N4 C8 103.72(17) . .
N3 C8 C7 125.16(19) . .
N3 C8 N4 124.13(18) . .
C7 C8 N4 110.71(18) . .
O2 C6 N2 121.23(19) . .
O2 C6 C7 129.4(2) . .
N2 C6 C7 109.40(17) . .
C8 C7 N5 105.82(17) . .
C8 C7 C6 122.14(19) . .
N5 C7 C6 132.02(19) . .
C11 N6 C12 122.50(19) . .
C11 N6 H6 118.8 . .
C12 N6 H6 118.8 . .
N3 C5 N2 125.39(19) . .
N3 C5 N1 117.31(18) . .
N2 C5 N1 117.30(18) . .
O3 C11 N6 123.6(2) . .
O3 C11 C10 123.13(19) . .
N6 C11 C10 113.28(19) . .
C14 N7 C17 112.5(3) . .
C14 N7 C13 125.1(2) . .
C17 N7 C13 121.7(2) . .
N4 C9 N5 114.06(19) . .
N4 C9 H9 123.0 . .
N5 C9 H9 123.0 . .
O1 C4 N1 122.6(2) . .
O1 C4 C3 123.3(2) . .
N1 C4 C3 114.0(2) . .
N6 C12 C13 112.7(2) . .
N6 C12 H12A 109.1 . .
C13 C12 H12A 109.1 . .
N6 C12 H12B 109.1 . .
C13 C12 H12B 109.1 . .
H12A C12 H12B 107.8 . .
N5 C10 C11 113.26(18) . .
N5 C10 H10A 108.9 . .
C11 C10 H10A 108.9 . .
N5 C10 H10B 108.9 . .
C11 C10 H10B 108.9 . .
H10A C10 H10B 107.7 . .
N7 C13 C12 112.7(2) . .
N7 C13 H13A 109.1 . .
C12 C13 H13A 109.1 . .
N7 C13 H13B 109.1 . .
C12 C13 H13B 109.1 . .
H13A C13 H13B 107.8 . .
O5 C17 N7 123.3(3) . .
O5 C17 C16 127.9(3) . .
N7 C17 C16 108.7(3) . .
C2 C3 C1 112.6(3) . .
C2 C3 C4 112.0(2) . .
C1 C3 C4 108.3(3) . .
C2 C3 H3 107.9 . .
C1 C3 H3 107.9 . .
C4 C3 H3 107.9 . .
C17 C16 C15 105.5(3) . .
C17 C16 C18 113.4(3) . .
C15 C16 C18 103.2(3) . .
C17 C16 H16 111.5 . .
C15 C16 H16 111.5 . .
C18 C16 H16 111.5 . .
C3 C2 H2A 109.5 . .
C3 C2 H2B 109.5 . .
H2A C2 H2B 109.5 . .
C3 C2 H2C 109.5 . .
H2A C2 H2C 109.5 . .
H2B C2 H2C 109.5 . .
O4 C14 N7 123.1(3) . .
O4 C14 C15 128.5(4) . .
N7 C14 C15 108.4(3) . .
C14 C15 C16 104.9(3) . .
C14 C15 C20 113.2(3) . .
C16 C15 C20 103.1(3) . .
C14 C15 H15 111.7 . .
C16 C15 H15 111.7 . .
C20 C15 H15 111.7 . .
C22 C21 C20 108.0(4) . .
C22 C21 H21 126.0 . .
C20 C21 H21 126.0 . .
C21 C20 C19 100.1(4) . .
C21 C20 C15 106.3(3) . .
C19 C20 C15 99.1(4) . .
C21 C20 H20 116.3 . .
C19 C20 H20 116.3 . .
C15 C20 H20 116.3 . .
C22 C18 C19 100.6(4) . .
C22 C18 C16 106.9(3) . .
C19 C18 C16 98.5(3) . .
C22 C18 H18 116.1 . .
C19 C18 H18 116.1 . .
C16 C18 H18 116.1 . .
C21 C22 C18 108.1(4) . .
C21 C22 H22 126.0 . .
C18 C22 H22 126.0 . .
C20 C19 C18 93.8(3) . .
C20 C19 H19A 113.0 . .
C18 C19 H19A 113.0 . .
C20 C19 H19B 113.0 . .
C18 C19 H19B 113.0 . .
H19A C19 H19B 110.4 . .
C3 C1 H1A 109.5 . .
C3 C1 H1B 109.5 . .
H1A C1 H1B 109.5 . .
C3 C1 H1C 109.5 . .
H1A C1 H1C 109.5 . .
H1B C1 H1C 109.5 . .

loop_
_geom_bond_atom_site_label_1
_geom_bond_atom_site_label_2
_geom_bond_distance
_geom_bond_site_symmetry_2
O3 C11 1.233(2) .
N2 C5 1.362(3) .
N2 C6 1.403(3) .
N2 H2 0.8800 .
O2 C6 1.228(2) .
N1 C4 1.372(3) .
N1 C5 1.386(3) .
N1 H1 0.8800 .
N5 C9 1.344(3) .
N5 C7 1.383(3) .
N5 C10 1.449(3) .
N3 C5 1.301(3) .
N3 C8 1.372(3) .
O1 C4 1.221(3) .
N4 C9 1.322(3) .
N4 C8 1.375(3) .
C8 C7 1.373(3) .
C6 C7 1.423(3) .
N6 C11 1.332(3) .
N6 C12 1.455(3) .
N6 H6 0.8800 .
C11 C10 1.515(3) .
N7 C14 1.370(4) .
N7 C17 1.394(4) .
N7 C13 1.453(3) .
C9 H9 0.9500 .
C4 C3 1.508(3) .
O5 C17 1.209(4) .
C12 C13 1.517(4) .
C12 H12A 0.9900 .
C12 H12B 0.9900 .
C10 H10A 0.9900 .
C10 H10B 0.9900 .
C13 H13A 0.9900 .
C13 H13B 0.9900 .
C17 C16 1.480(4) .
C3 C2 1.504(4) .
C3 C1 1.505(5) .
C3 H3 1.0000 .
C16 C15 1.515(5) .
C16 C18 1.571(5) .
C16 H16 1.0000 .
C2 H2A 0.9800 .
C2 H2B 0.9800 .
C2 H2C 0.9800 .
C14 O4 1.208(4) .
C14 C15 1.506(5) .
C15 C20 1.584(5) .
C15 H15 1.0000 .
C21 C22 1.307(6) .
C21 C20 1.504(6) .
C21 H21 0.9500 .
C20 C19 1.514(7) .
C20 H20 1.0000 .
C18 C22 1.486(6) .
C18 C19 1.544(7) .
C18 H18 1.0000 .
C22 H22 0.9500 .
C19 H19A 0.9900 .
C19 H19B 0.9900 .
C1 H1A 0.9800 .
C1 H1B 0.9800 .
C1 H1C 0.9800 .
